data_4319360
loop_
_publ_author_name
'Falguni Basuli'
'Shie-Ming Peng'
'Samaresh Bhattacharya'

_publ_section_title
;
 Chemical Control on the Coordination Mode of Benzaldehyde Semicarbazone
 Ligands. Synthesis, Structure, and Redox Properties of Ruthenium
 Complexes
;
_journal_name_full 'Inorganic Chemistry'
_journal_page_first 1126
_journal_page_last 1133
_journal_paper_doi 10.1021/ic000915e
_journal_volume 40
_journal_year 2001
_chemical_formula_moiety 'C44 H37 N4 O3 P2 Cl Ru '
_chemical_formula_sum 'C44 H37 Cl N4 O3 P2 Ru'
_chemical_formula_weight 868.26
_chemical_name_systematic ?
_space_group_IT_number 14
_symmetry_cell_setting monoclinic
_symmetry_space_group_name_Hall '-P 2ybc'
_symmetry_space_group_name_H-M 'P 1 21/c 1'
_cell_angle_alpha 90.0
_cell_angle_beta 91.864(12)
_cell_angle_gamma 90.0
_cell_formula_units_Z 4
_cell_length_a 9.7178(10)
_cell_length_b 17.4695(23)
_cell_length_c 23.109(3)
_cell_measurement_reflns_used 25
_cell_measurement_temperature 293
_cell_measurement_theta_max 14.80
_cell_measurement_theta_min 9.50
_cell_volume 3921.0(8)
_computing_cell_refinement CAD4-express
_computing_data_collection CAD4-express
_computing_data_reduction 'NRCVAX DATRD2'
_computing_molecular_graphics 'NRCVAX ORTEP'
_computing_publication_material 'NRCVAX TABLES'
_computing_structure_refinement 'NRCVAX LSTSQ'
_computing_structure_solution 'NRCVAX SOLVER'
_diffrn_ambient_temperature 295
_diffrn_measurement_device 'Nonius CAD-4'
_diffrn_measurement_method 'Theta/2theta scan b/P/b '
_diffrn_radiation_monochromator graphite
_diffrn_radiation_source 'xray tube'
_diffrn_radiation_type 'Molybdenum K\a'
_diffrn_radiation_wavelength 0.71073
_diffrn_reflns_av_R_equivalents 0.000
_diffrn_reflns_limit_h_max 11
_diffrn_reflns_limit_h_min -11
_diffrn_reflns_limit_k_max 20
_diffrn_reflns_limit_k_min 0
_diffrn_reflns_limit_l_max 27
_diffrn_reflns_limit_l_min 0
_diffrn_reflns_number 6891
_diffrn_reflns_theta_max 24.92
_diffrn_reflns_theta_min 0.00
_diffrn_standards_decay_% 0.0
_diffrn_standards_interval_time 60
_diffrn_standards_number 3
_exptl_absorpt_coefficient_mu 0.58
_exptl_absorpt_correction_T_max 0.8165
_exptl_absorpt_correction_T_min 0.7412
_exptl_absorpt_correction_type empirical
_exptl_crystal_colour black
_exptl_crystal_density_diffrn 1.471
_exptl_crystal_description block
_exptl_crystal_F_000 1772.12
_exptl_crystal_size_max 0.50
_exptl_crystal_size_mid 0.45
_exptl_crystal_size_min 0.40
_refine_diff_density_max 0.63
_refine_diff_density_min -0.46
_refine_ls_extinction_coef 869(42)
_refine_ls_extinction_method Larson
_refine_ls_goodness_of_fit_obs 1.26
_refine_ls_matrix_type atomblock
_refine_ls_number_parameters 497
_refine_ls_number_reflns 5753
_refine_ls_R_factor_all 0.047
_refine_ls_R_factor_obs 0.036
_refine_ls_shift/esd_max 0.001
_refine_ls_structure_factor_coef F
_refine_ls_weighting_scheme unit
_refine_ls_wR_factor_all 0.048
_refine_ls_wR_factor_obs 0.040
_reflns_number_observed 5753
_reflns_number_total 6891
_reflns_observed_criterion 'Inet > 2.0\s(Inet)'
_cod_data_source_file ic000915e_1.cif
_cod_data_source_block IC5843
_cod_depositor_comments
;
The following automatic conversions were performed:

'_symmetry_cell_setting' value 'Monoclinic' changed to 'monoclinic'
according to the built-in table from CIF Core dictionary named
'cif_core.dic' version 2.4.1 from 2010-06-29.

Automatic conversion script
Id: cif_fix_values 1646 2011-03-28 12:23:43Z adriana 
;
_cod_original_sg_symbol_H-M 'P 21/c'
_cod_original_formula_sum 'C44 H37 N4 O3 P2 Cl Ru '
_cod_database_code 4319360

loop_
_symmetry_equiv_pos_as_xyz
x,y,z
-x,-y,-z
-x,1/2+y,1/2-z
x,1/2-y,1/2+z

loop_
_atom_site_aniso_label
_atom_site_aniso_U_11
_atom_site_aniso_U_22
_atom_site_aniso_U_33
_atom_site_aniso_U_12
_atom_site_aniso_U_13
_atom_site_aniso_U_23
_atom_site_aniso_type_symbol
Ru 0.02713(13) 0.02471(13) 0.03561(15) 0.00017(12) -0.00030(11) -0.00178(13) Ru
P1 0.0300(5) 0.0281(5) 0.0367(5) -0.0011(4) -0.0008(4) -0.0010(4) P
P2 0.0272(5) 0.0360(5) 0.0356(5) -0.0021(4) 0.0014(4) -0.0008(4) P
Cl 0.0397(5) 0.0361(5) 0.0581(6) 0.0061(4) 0.0032(5) -0.0030(5) Cl
O1 0.0447(16) 0.0278(14) 0.0614(19) -0.0058(12) -0.0022(14) 0.0007(13) O
O2 0.0618(24) 0.0402(20) 0.196(5) -0.0054(17) -0.011(3) -0.001(3) O
O3 0.0445(21) 0.0598(24) 0.210(5) -0.0202(18) -0.013(3) -0.011(3) O
N1 0.070(3) 0.0306(20) 0.111(4) -0.0126(19) -0.011(3) 0.0011(22) N
N2 0.0533(21) 0.0236(16) 0.0550(22) 0.0000(15) 0.0013(17) -0.0013(15) N
N3 0.0442(19) 0.0265(16) 0.0407(19) 0.0010(14) 0.0018(15) 0.0005(14) N
N4 0.0437(22) 0.0417(22) 0.107(4) -0.0112(17) -0.0033(22) 0.0026(22) N
C1 0.0501(25) 0.0359(22) 0.0455(24) -0.0102(19) -0.0047(19) 0.0043(19) C
C2 0.0399(22) 0.0313(21) 0.051(3) 0.0099(17) 0.0031(18) -0.0019(18) C
C3 0.0314(20) 0.0380(22) 0.0425(22) 0.0042(16) -0.0009(16) 0.0005(17) C
C4 0.0332(19) 0.0308(20) 0.0320(20) 0.0058(16) -0.0032(15) -0.0035(16) C
C5 0.0326(21) 0.0349(22) 0.055(3) -0.0009(17) 0.0005(18) -0.0005(19) C
C6 0.0352(22) 0.0364(22) 0.062(3) -0.0072(17) 0.0019(19) 0.0017(20) C
C7 0.0314(22) 0.057(3) 0.066(3) -0.0036(20) 0.0022(20) 0.0015(23) C
C8 0.0337(21) 0.0444(24) 0.062(3) 0.0094(19) -0.0009(19) -0.0016(22) C
C9 0.0326(20) 0.0347(21) 0.0447(23) -0.0043(16) -0.0043(17) 0.0041(18) C
C10 0.053(3) 0.0391(24) 0.065(3) 0.0010(21) 0.0100(22) 0.0008(22) C
C11 0.067(3) 0.0334(25) 0.095(4) 0.0005(22) 0.007(3) 0.000(3) C
C12 0.054(3) 0.052(3) 0.078(4) -0.0140(23) -0.003(3) 0.023(3) C
C13 0.067(3) 0.063(3) 0.059(3) -0.015(3) 0.0111(25) 0.013(3) C
C14 0.064(3) 0.045(3) 0.048(3) -0.0104(22) 0.0097(22) 0.0009(21) C
C15 0.0419(22) 0.0328(20) 0.0355(21) -0.0005(17) -0.0033(17) -0.0001(17) C
C16 0.0414(23) 0.047(3) 0.050(3) -0.0014(19) -0.0009(19) -0.0068(20) C
C17 0.053(3) 0.062(3) 0.067(3) 0.0137(24) 0.0085(24) -0.010(3) C
C18 0.072(3) 0.050(3) 0.076(4) 0.016(3) 0.007(3) -0.017(3) C
C19 0.071(3) 0.044(3) 0.077(4) -0.0011(24) -0.004(3) -0.018(3) C
C20 0.0453(25) 0.0431(25) 0.061(3) -0.0020(20) -0.0030(21) -0.0084(22) C
C21 0.0356(20) 0.0276(19) 0.0433(22) -0.0014(16) -0.0033(17) -0.0022(17) C
C22 0.0430(24) 0.054(3) 0.048(3) 0.0002(20) -0.0046(20) 0.0065(21) C
C23 0.061(3) 0.053(3) 0.053(3) 0.0030(23) -0.0158(23) 0.0078(23) C
C24 0.043(3) 0.068(3) 0.067(3) 0.0022(23) -0.0185(23) -0.006(3) C
C25 0.0358(25) 0.106(5) 0.066(3) -0.008(3) -0.0035(23) -0.001(3) C
C26 0.0358(23) 0.077(3) 0.046(3) -0.0071(22) -0.0038(19) 0.0021(23) C
C27 0.0334(20) 0.0368(21) 0.0454(23) -0.0009(17) 0.0054(17) 0.0009(18) C
C28 0.0449(25) 0.066(3) 0.0429(25) -0.0064(22) 0.0038(20) -0.0027(22) C
C29 0.065(3) 0.068(3) 0.049(3) -0.010(3) 0.0191(24) -0.0003(25) C
C30 0.049(3) 0.054(3) 0.075(3) -0.0081(22) 0.0279(24) -0.001(3) C
C31 0.0344(24) 0.077(4) 0.084(4) -0.0071(23) 0.0076(23) 0.006(3) C
C32 0.0335(22) 0.061(3) 0.054(3) -0.0045(20) 0.0045(19) 0.0086(22) C
C33 0.0419(22) 0.0426(23) 0.0305(20) -0.0062(18) 0.0007(17) -0.0014(17) C
C34 0.048(3) 0.056(3) 0.051(3) -0.0088(21) 0.0035(21) -0.0067(22) C
C35 0.059(3) 0.074(4) 0.061(3) -0.033(3) -0.0011(24) -0.005(3) C
C36 0.095(4) 0.060(3) 0.055(3) -0.035(3) 0.008(3) -0.015(3) C
C37 0.098(4) 0.051(3) 0.062(3) -0.007(3) 0.018(3) -0.019(3) C
C38 0.061(3) 0.046(3) 0.051(3) -0.0022(22) 0.0096(22) -0.0062(21) C
C39 0.0350(20) 0.0402(22) 0.0340(21) 0.0029(17) 0.0039(16) 0.0037(17) C
C40 0.041(3) 0.052(3) 0.106(4) 0.0016(22) -0.016(3) 0.002(3) C
C41 0.050(3) 0.071(4) 0.167(7) 0.018(3) -0.032(4) 0.016(4) C
C42 0.066(3) 0.050(3) 0.102(4) 0.017(3) 0.003(3) 0.015(3) C
C43 0.081(4) 0.039(3) 0.065(3) -0.0024(24) 0.000(3) 0.0071(23) C
C44 0.047(3) 0.047(3) 0.062(3) -0.0056(21) -0.0058(22) 0.0089(22) C

loop_
_atom_site_label
_atom_site_fract_x
_atom_site_fract_y
_atom_site_fract_z
_atom_site_U_iso_or_equiv
_atom_site_thermal_displace_type
_atom_site_calc_flag
_atom_site_refinement_flags
_atom_site_type_symbol
Ru 0.09493(3) 0.158800(16) 0.238998(13) 0.02918(14) Uani ? . Ru
P1 0.08440(10) 0.18079(5) 0.13822(4) 0.0316(5) Uani ? . P
P2 0.11504(9) 0.14539(6) 0.34125(4) 0.0329(5) Uani ? . P
Cl -0.04249(10) 0.27373(6) 0.25657(5) 0.0446(5) Uani ? . Cl
O1 -0.0735(3) 0.06601(15) 0.22903(13) 0.0447(16) Uani ? . O
O2 0.4403(4) 0.41706(20) 0.26216(24) 0.100(3) Uani ? . O
O3 0.6471(4) 0.37500(22) 0.27605(25) 0.105(4) Uani ? . O
N1 -0.0893(4) -0.06100(21) 0.21453(22) 0.071(3) Uani ? . N
N2 0.1225(4) -0.00288(18) 0.21907(15) 0.0440(20) Uani ? . N
N3 0.1985(3) 0.06358(17) 0.22902(14) 0.0371(18) Uani ? . N
N4 0.5255(4) 0.36506(22) 0.26314(21) 0.064(3) Uani ? . N
C1 -0.0178(4) 0.00388(24) 0.22135(18) 0.0440(22) Uani ? . C
C2 0.3309(4) 0.06422(22) 0.23250(18) 0.0407(22) Uani ? . C
C3 0.3877(4) 0.14005(22) 0.24038(17) 0.0373(20) Uani ? . C
C4 0.2882(4) 0.19985(21) 0.24191(16) 0.0321(18) Uani ? . C
C5 0.3375(4) 0.27378(23) 0.24712(19) 0.0409(22) Uani ? . C
C6 0.4779(4) 0.28696(24) 0.25313(20) 0.0444(23) Uani ? . C
C7 0.5752(4) 0.2290(3) 0.25271(21) 0.051(3) Uani ? . C
C8 0.5292(4) 0.1551(3) 0.24604(20) 0.0468(23) Uani ? . C
C9 0.1669(4) 0.26621(22) 0.10871(17) 0.0375(19) Uani ? . C
C10 0.1465(5) 0.3359(3) 0.13515(21) 0.052(3) Uani ? . C
C11 0.1970(5) 0.4025(3) 0.1106(3) 0.065(3) Uani ? . C
C12 0.2665(5) 0.3997(3) 0.06063(23) 0.062(3) Uani ? . C
C13 0.2922(5) 0.3315(3) 0.03507(22) 0.063(3) Uani ? . C
C14 0.2413(5) 0.2648(3) 0.05829(20) 0.052(3) Uani ? . C
C15 0.1684(4) 0.10248(22) 0.09974(17) 0.0369(20) Uani ? . C
C16 0.3107(4) 0.0981(3) 0.10090(19) 0.0464(22) Uani ? . C
C17 0.3772(5) 0.0368(3) 0.07680(22) 0.061(3) Uani ? . C
C18 0.3024(6) -0.0209(3) 0.05165(24) 0.066(3) Uani ? . C
C19 0.1621(5) -0.0184(3) 0.05080(24) 0.064(3) Uani ? . C
C20 0.0943(4) 0.0431(3) 0.07472(20) 0.0500(24) Uani ? . C
C21 -0.0859(4) 0.18742(21) 0.10170(17) 0.0356(19) Uani ? . C
C22 -0.0991(4) 0.2029(3) 0.04277(19) 0.0485(23) Uani ? . C
C23 -0.2267(5) 0.2097(3) 0.01622(20) 0.056(3) Uani ? . C
C24 -0.3425(5) 0.2029(3) 0.04727(22) 0.060(3) Uani ? . C
C25 -0.3309(5) 0.1893(4) 0.10493(23) 0.069(4) Uani ? . C
C26 -0.2034(4) 0.1812(3) 0.13249(19) 0.053(3) Uani ? . C
C27 -0.0414(4) 0.13252(23) 0.38212(18) 0.0385(21) Uani ? . C
C28 -0.0315(4) 0.1145(3) 0.44106(19) 0.051(3) Uani ? . C
C29 -0.1488(5) 0.1041(3) 0.47147(21) 0.060(3) Uani ? . C
C30 -0.2761(5) 0.1111(3) 0.44513(23) 0.059(3) Uani ? . C
C31 -0.2860(5) 0.1275(3) 0.38800(24) 0.065(3) Uani ? . C
C32 -0.1694(4) 0.1377(3) 0.35566(19) 0.0492(24) Uani ? . C
C33 0.1965(4) 0.22803(23) 0.37761(16) 0.0383(20) Uani ? . C
C34 0.3369(5) 0.2417(3) 0.37630(20) 0.0515(24) Uani ? . C
C35 0.3942(5) 0.3071(3) 0.40100(22) 0.065(3) Uani ? . C
C36 0.3128(6) 0.3604(3) 0.42526(22) 0.070(3) Uani ? . C
C37 0.1744(6) 0.3495(3) 0.42561(23) 0.070(3) Uani ? . C
C38 0.1152(5) 0.2839(3) 0.40226(20) 0.0525(25) Uani ? . C
C39 0.2105(4) 0.05928(23) 0.36503(16) 0.0363(19) Uani ? . C
C40 0.3393(5) 0.0568(3) 0.3902(3) 0.067(3) Uani ? . C
C41 0.4042(6) -0.0124(4) 0.4018(3) 0.097(5) Uani ? . C
C42 0.3416(6) -0.0797(3) 0.3878(3) 0.073(3) Uani ? . C
C43 0.2121(6) -0.0791(3) 0.36439(22) 0.062(3) Uani ? . C
C44 0.1469(5) -0.0100(3) 0.35408(21) 0.0521(24) Uani ? . C
HN1a -0.053 -0.111 0.213 0.0801 Uiso ? . H
HN1b -0.187 -0.059 0.210 0.0801 Uiso ? . H
HN2 0.165 -0.051 0.211 0.0539 Uiso ? . H
H2 0.385 0.019 0.231 0.0506 Uiso ? . H
H5 0.275 0.316 0.247 0.0508 Uiso ? . H
H7 0.671 0.239 0.257 0.0613 Uiso ? . H
H8 0.591 0.113 0.245 0.0567 Uiso ? . H
H10 0.098 0.338 0.170 0.0622 Uiso ? . H
H11 0.184 0.450 0.130 0.0748 Uiso ? . H
H12 0.296 0.445 0.042 0.0715 Uiso ? . H
H13 0.346 0.330 0.001 0.0728 Uiso ? . H
H14 0.258 0.217 0.040 0.0623 Uiso ? . H
H16 0.363 0.138 0.118 0.0564 Uiso ? . H
H17 0.475 0.034 0.078 0.0707 Uiso ? . H
H18 0.349 -0.063 0.035 0.0759 Uiso ? . H
H19 0.111 -0.060 0.034 0.0741 Uiso ? . H
H20 -0.004 0.045 0.074 0.0598 Uiso ? . H
H22 -0.019 0.209 0.021 0.0583 Uiso ? . H
H23 -0.235 0.220 -0.024 0.0657 Uiso ? . H
H24 -0.431 0.208 0.029 0.0691 Uiso ? . H
H25 -0.412 0.184 0.127 0.0790 Uiso ? . H
H26 -0.196 0.171 0.173 0.0631 Uiso ? . H
H28 0.056 0.109 0.460 0.0613 Uiso ? . H
H29 -0.142 0.093 0.512 0.0707 Uiso ? . H
H30 -0.356 0.104 0.467 0.0695 Uiso ? . H
H31 -0.375 0.133 0.370 0.0748 Uiso ? . H
H32 -0.178 0.149 0.315 0.0591 Uiso ? . H
H34 0.395 0.205 0.359 0.0614 Uiso ? . H
H35 0.491 0.314 0.401 0.0747 Uiso ? . H
H36 0.354 0.405 0.442 0.0799 Uiso ? . H
H37 0.118 0.388 0.442 0.0799 Uiso ? . H
H38 0.018 0.278 0.403 0.0626 Uiso ? . H
H40 0.386 0.103 0.400 0.0762 Uiso ? . H
H41 0.494 -0.013 0.419 0.1058 Uiso ? . H
H42 0.389 -0.126 0.395 0.0823 Uiso ? . H
H43 0.166 -0.126 0.355 0.0716 Uiso ? . H
H44 0.054 -0.010 0.339 0.0619 Uiso ? . H

loop_
_atom_type_symbol
_atom_type_description
_atom_type_scat_dispersion_real
_atom_type_scat_dispersion_imag
_atom_type_scat_source
C ? 0.002 0.002 'International Tables Vol. IV Table 2.2B'
H ? 0.000 0.000 'International Tables Vol. IV Table 2.2B'
N ? 0.004 0.003 'International Tables Vol. IV Table 2.2B'
O ? 0.008 0.006 'International Tables Vol. IV Table 2.2B'
P ? 0.090 0.095 'International Tables Vol. IV Table 2.2B'
Cl ? 0.132 0.159 'International Tables Vol. IV Table 2.2B'
Ru ? -1.420 0.836 'International Tables Vol. IV Table 2.2B'

loop_
_geom_angle_atom_site_label_1
_geom_angle_atom_site_label_2
_geom_angle_atom_site_label_3
_geom_angle
_geom_angle_site_symmetry_1
_geom_angle_site_symmetry_2
_geom_angle_site_symmetry_3
_geom_angle_publ_flag
P1 Ru P2 175.68(4) ? ? ? ?
P1 Ru Cl 91.36(4) ? ? ? ?
P1 Ru O1 90.46(8) ? ? ? ?
P1 Ru N3 91.60(10) ? ? ? ?
P1 Ru C4 89.17(11) ? ? ? ?
P2 Ru Cl 86.77(4) ? ? ? ?
P2 Ru O1 93.73(8) ? ? ? ?
P2 Ru N3 90.42(10) ? ? ? ?
P2 Ru C4 87.44(11) ? ? ? ?
Cl Ru O1 101.72(7) ? ? ? ?
Cl Ru N3 176.26(10) ? ? ? ?
Cl Ru C4 102.45(10) ? ? ? ?
O1 Ru N3 75.98(12) ? ? ? ?
O1 Ru C4 155.83(12) ? ? ? ?
N3 Ru C4 79.88(14) ? ? ? ?
Ru P1 C9 119.57(13) ? ? ? ?
Ru P1 C15 110.54(13) ? ? ? ?
Ru P1 C21 118.25(13) ? ? ? ?
C9 P1 C15 102.66(18) ? ? ? ?
C9 P1 C21 100.13(17) ? ? ? ?
C15 P1 C21 103.45(17) ? ? ? ?
Ru P2 C27 118.85(14) ? ? ? ?
Ru P2 C33 113.44(13) ? ? ? ?
Ru P2 C39 113.68(13) ? ? ? ?
C27 P2 C33 102.32(18) ? ? ? ?
C27 P2 C39 99.47(18) ? ? ? ?
C33 P2 C39 107.46(18) ? ? ? ?
Ru O1 C1 108.68(25) ? ? ? ?
N3 N2 C1 116.4(3) ? ? ? ?
Ru N3 N2 117.13(24) ? ? ? ?
Ru N3 C2 120.1(3) ? ? ? ?
N2 N3 C2 122.8(3) ? ? ? ?
O2 N4 O3 123.1(4) ? ? ? ?
O2 N4 C6 118.6(4) ? ? ? ?
O3 N4 C6 118.1(4) ? ? ? ?
O1 C1 N1 122.5(4) ? ? ? ?
O1 C1 N2 121.7(4) ? ? ? ?
N1 C1 N2 115.9(4) ? ? ? ?
N3 C2 C3 113.2(3) ? ? ? ?
C2 C3 C4 114.7(3) ? ? ? ?
C2 C3 C8 123.7(4) ? ? ? ?
C4 C3 C8 121.6(4) ? ? ? ?
Ru C4 C3 111.8(3) ? ? ? ?
Ru C4 C5 131.1(3) ? ? ? ?
C3 C4 C5 117.0(3) ? ? ? ?
C4 C5 C6 120.1(4) ? ? ? ?
N4 C6 C5 118.5(4) ? ? ? ?
N4 C6 C7 118.2(4) ? ? ? ?
C5 C6 C7 123.2(4) ? ? ? ?
C6 C7 C8 117.9(4) ? ? ? ?
C3 C8 C7 120.1(4) ? ? ? ?
P1 C9 C10 118.8(3) ? ? ? ?
P1 C9 C14 122.8(3) ? ? ? ?
C10 C9 C14 118.2(4) ? ? ? ?
C9 C10 C11 120.0(4) ? ? ? ?
C10 C11 C12 120.6(5) ? ? ? ?
C11 C12 C13 120.4(4) ? ? ? ?
C12 C13 C14 119.9(5) ? ? ? ?
C9 C14 C13 120.8(4) ? ? ? ?
P1 C15 C16 119.4(3) ? ? ? ?
P1 C15 C20 121.9(3) ? ? ? ?
C16 C15 C20 118.3(4) ? ? ? ?
C15 C16 C17 121.1(4) ? ? ? ?
C16 C17 C18 119.8(4) ? ? ? ?
C17 C18 C19 120.1(4) ? ? ? ?
C18 C19 C20 120.5(4) ? ? ? ?
C15 C20 C19 120.1(4) ? ? ? ?
P1 C21 C22 121.0(3) ? ? ? ?
P1 C21 C26 120.7(3) ? ? ? ?
C22 C21 C26 118.2(4) ? ? ? ?
C21 C22 C23 120.6(4) ? ? ? ?
C22 C23 C24 120.6(4) ? ? ? ?
C23 C24 C25 119.4(4) ? ? ? ?
C24 C25 C26 121.1(4) ? ? ? ?
C21 C26 C25 120.2(4) ? ? ? ?
P2 C27 C28 119.9(3) ? ? ? ?
P2 C27 C32 121.3(3) ? ? ? ?
C28 C27 C32 118.8(4) ? ? ? ?
C27 C28 C29 119.8(4) ? ? ? ?
C28 C29 C30 121.0(4) ? ? ? ?
C29 C30 C31 119.3(4) ? ? ? ?
C30 C31 C32 121.3(4) ? ? ? ?
C27 C32 C31 119.7(4) ? ? ? ?
P2 C33 C34 122.3(3) ? ? ? ?
P2 C33 C38 119.8(3) ? ? ? ?
C34 C33 C38 117.5(4) ? ? ? ?
C33 C34 C35 121.0(4) ? ? ? ?
C34 C35 C36 120.3(4) ? ? ? ?
C35 C36 C37 119.8(4) ? ? ? ?
C36 C37 C38 120.9(5) ? ? ? ?
C33 C38 C37 120.4(4) ? ? ? ?
P2 C39 C40 126.8(3) ? ? ? ?
P2 C39 C44 116.3(3) ? ? ? ?
C40 C39 C44 116.8(4) ? ? ? ?
C39 C40 C41 121.1(5) ? ? ? ?
C40 C41 C42 120.8(5) ? ? ? ?
C41 C42 C43 119.4(5) ? ? ? ?
C42 C43 C44 119.5(5) ? ? ? ?
C39 C44 C43 122.4(4) ? ? ? ?

loop_
_geom_bond_atom_site_label_1
_geom_bond_atom_site_label_2
_geom_bond_distance
_geom_bond_site_symmetry_1
_geom_bond_site_symmetry_2
_geom_bond_publ_flag
Ru P1 2.3592(11) ? ? ?
Ru P2 2.3762(11) ? ? ?
Ru Cl 2.4526(10) ? ? ?
Ru O1 2.310(3) ? ? ?
Ru N3 1.962(3) ? ? ?
Ru C4 2.009(4) ? ? ?
P1 C9 1.836(4) ? ? ?
P1 C15 1.837(4) ? ? ?
P1 C21 1.837(4) ? ? ?
P2 C27 1.830(4) ? ? ?
P2 C33 1.837(4) ? ? ?
P2 C39 1.842(4) ? ? ?
O1 C1 1.228(5) ? ? ?
O2 N4 1.229(5) ? ? ?
O3 N4 1.222(5) ? ? ?
N1 C1 1.336(5) ? ? ?
N2 N3 1.391(4) ? ? ?
N2 C1 1.372(6) ? ? ?
N3 C2 1.287(5) ? ? ?
N4 C6 1.457(6) ? ? ?
C2 C3 1.445(6) ? ? ?
C3 C4 1.425(5) ? ? ?
C3 C8 1.402(5) ? ? ?
C4 C5 1.381(5) ? ? ?
C5 C6 1.386(5) ? ? ?
C6 C7 1.385(6) ? ? ?
C7 C8 1.373(6) ? ? ?
C9 C10 1.379(6) ? ? ?
C9 C14 1.392(6) ? ? ?
C10 C11 1.391(7) ? ? ?
C11 C12 1.357(8) ? ? ?
C12 C13 1.356(8) ? ? ?
C13 C14 1.382(6) ? ? ?
C15 C16 1.384(6) ? ? ?
C15 C20 1.379(6) ? ? ?
C16 C17 1.378(6) ? ? ?
C17 C18 1.363(7) ? ? ?
C18 C19 1.363(8) ? ? ?
C19 C20 1.385(7) ? ? ?
C21 C22 1.390(6) ? ? ?
C21 C26 1.369(6) ? ? ?
C22 C23 1.371(6) ? ? ?
C23 C24 1.359(7) ? ? ?
C24 C25 1.354(7) ? ? ?
C25 C26 1.382(6) ? ? ?
C27 C28 1.398(6) ? ? ?
C27 C32 1.371(6) ? ? ?
C28 C29 1.371(6) ? ? ?
C29 C30 1.366(7) ? ? ?
C30 C31 1.351(8) ? ? ?
C31 C32 1.389(6) ? ? ?
C33 C34 1.387(6) ? ? ?
C33 C38 1.389(6) ? ? ?
C34 C35 1.386(7) ? ? ?
C35 C36 1.355(8) ? ? ?
C36 C37 1.359(8) ? ? ?
C37 C38 1.384(7) ? ? ?
C39 C40 1.363(6) ? ? ?
C39 C44 1.379(6) ? ? ?
C40 C41 1.385(7) ? ? ?
C41 C42 1.358(9) ? ? ?
C42 C43 1.354(8) ? ? ?
C43 C44 1.380(7) ? ? ?

loop_
_geom_contact_atom_site_label_1
_geom_contact_atom_site_label_2
_geom_contact_distance
_geom_contact_site_symmetry_1
_geom_contact_site_symmetry_2
_geom_contact_publ_flag
? ? ? ? ? ?
